data_4304708
loop_
_publ_author_name
'Karsten Koppe'
'Hermann-J. Frohn'
'H\'el\`ene P. A. Mercier'
'Gary J. Schrobilgen'

_publ_section_title
;
[C6F5Xe]+ and [C6F5XeNCCH3]+ Salts of the Weakly Coordinating Borate Anions,
[BY4]- (Y = CN, CF3, or C6F5)
;
_journal_name_full 'Inorganic Chemistry'
_journal_page_first 3205
_journal_page_last 3217
_journal_paper_doi 10.1021/ic702259c
_journal_volume 47
_journal_year 2008
_chemical_formula_sum 'C32 H3 B F25 N Xe'
_chemical_formula_weight 1018.46
_chemical_name_systematic
; 
 ? 
;
_space_group_IT_number 14
_symmetry_cell_setting monoclinic
_symmetry_space_group_name_Hall '-P 2ybc'
_symmetry_space_group_name_H-M 'P 1 21/c 1'
_atom_sites_solution_hydrogens geom
_atom_sites_solution_primary direct
_atom_sites_solution_secondary difmap
_audit_creation_method SHELXL-97
_cell_angle_alpha 90.00
_cell_angle_beta 94.775(5)
_cell_angle_gamma 90.00
_cell_formula_units_Z 4
_cell_length_a 10.6064(17)
_cell_length_b 22.458(4)
_cell_length_c 13.8349(18)
_cell_measurement_temperature 293(2)
_cell_volume 3284.0(9)
_computing_structure_refinement 'SHELXL-97 (Sheldrick, 1997)'
_computing_structure_solution 'SHELXS-97 (Sheldrick, 1990)'
_diffrn_ambient_temperature 293(2)
_diffrn_measured_fraction_theta_full 0.994
_diffrn_measured_fraction_theta_max 0.994
_diffrn_radiation_monochromator graphite
_diffrn_radiation_source 'fine-focus sealed tube'
_diffrn_radiation_type MoK\a
_diffrn_radiation_wavelength 0.71073
_diffrn_reflns_av_R_equivalents 0.2444
_diffrn_reflns_av_sigmaI/netI 0.1098
_diffrn_reflns_limit_h_max 11
_diffrn_reflns_limit_h_min -11
_diffrn_reflns_limit_k_max 23
_diffrn_reflns_limit_k_min -23
_diffrn_reflns_limit_l_max 14
_diffrn_reflns_limit_l_min -14
_diffrn_reflns_number 34570
_diffrn_reflns_theta_full 21.96
_diffrn_reflns_theta_max 21.96
_diffrn_reflns_theta_min 1.93
_exptl_absorpt_coefficient_mu 1.221
_exptl_crystal_density_diffrn 2.060
_exptl_crystal_density_method 'not measured'
_exptl_crystal_F_000 1944
_refine_diff_density_max 1.506
_refine_diff_density_min -1.160
_refine_diff_density_rms 0.143
_refine_ls_extinction_coef 0.0064(5)
_refine_ls_extinction_expression Fc^*^=kFc[1+0.001xFc^2^\l^3^/sin(2\q)]^-1/4^
_refine_ls_extinction_method SHELXL
_refine_ls_goodness_of_fit_ref 1.123
_refine_ls_hydrogen_treatment mixed
_refine_ls_matrix_type full
_refine_ls_number_parameters 537
_refine_ls_number_reflns 3991
_refine_ls_number_restraints 0
_refine_ls_restrained_S_all 1.123
_refine_ls_R_factor_all 0.1209
_refine_ls_R_factor_gt 0.0569
_refine_ls_shift/su_max 0.020
_refine_ls_shift/su_mean 0.002
_refine_ls_structure_factor_coef Fsqd
_refine_ls_weighting_details 'calc w=1/[\s^2^(Fo^2^)+(0.0458P)^2^+0.0000P] where P=(Fo^2^+2Fc^2^)/3'
_refine_ls_weighting_scheme calc
_refine_ls_wR_factor_gt 0.1110
_refine_ls_wR_factor_ref 0.1239
_reflns_number_gt 2448
_reflns_number_total 3991
_reflns_threshold_expression >2sigma(I)
_cod_data_source_file ic702259c-file003_3.cif
_cod_data_source_block '[C6F5Xe.NCCH3][B(C6F5)4]'
_cod_original_cell_volume 3284.1(8)
_cod_database_code 4304708

loop_
_symmetry_equiv_pos_as_xyz
'x, y, z'
'-x, y+1/2, -z+1/2'
'-x, -y, -z'
'x, -y-1/2, z-1/2'

loop_
_atom_site_label
_atom_site_type_symbol
_atom_site_fract_x
_atom_site_fract_y
_atom_site_fract_z
_atom_site_U_iso_or_equiv
_atom_site_adp_type
_atom_site_occupancy
_atom_site_symmetry_multiplicity
_atom_site_calc_flag
_atom_site_refinement_flags
_atom_site_disorder_assembly
_atom_site_disorder_group
Xe1 Xe 0.78476(6) 0.23760(3) 0.84313(5) 0.0327(3) Uani 1 1 d . . .
F16 F 1.4391(5) 0.2902(3) 0.6657(4) 0.0329(15) Uani 1 1 d . . .
F17 F 1.6176(5) 0.2726(3) 0.5476(4) 0.0370(15) Uani 1 1 d . . .
F7 F 1.1481(5) 0.1254(2) 1.0882(4) 0.0353(15) Uani 1 1 d . . .
F10 F 1.5517(5) 0.1400(2) 0.8724(4) 0.0341(15) Uani 1 1 d . . .
F22 F 0.9999(5) 0.1947(3) 0.4759(4) 0.0404(16) Uani 1 1 d . . .
F15 F 1.4854(5) 0.2727(2) 0.8653(4) 0.0334(14) Uani 1 1 d . . .
F5 F 0.8718(5) 0.1970(3) 1.0590(4) 0.0427(16) Uani 1 1 d . . .
F25 F 1.1710(5) 0.0701(3) 0.7968(4) 0.0372(15) Uani 1 1 d . . .
F2 F 0.8293(6) 0.0013(3) 0.8276(4) 0.0543(18) Uani 1 1 d . . .
F12 F 1.0254(6) 0.3756(3) 0.8077(4) 0.0559(19) Uani 1 1 d . . .
F8 F 1.3793(5) 0.0803(3) 1.1561(4) 0.0402(16) Uani 1 1 d . . .
F11 F 1.0496(5) 0.2633(3) 0.7558(4) 0.0399(15) Uani 1 1 d . . .
F23 F 0.9143(6) 0.0818(3) 0.5071(4) 0.0528(18) Uani 1 1 d . . .
F21 F 1.1809(5) 0.2418(3) 0.5967(4) 0.0363(15) Uani 1 1 d . . .
F20 F 1.4169(5) 0.0825(2) 0.7196(4) 0.0371(15) Uani 1 1 d . . .
F6 F 1.1170(5) 0.1744(2) 0.9125(4) 0.0316(15) Uani 1 1 d . . .
F1 F 0.7920(6) 0.1110(3) 0.7482(4) 0.0444(17) Uani 1 1 d . . .
F18 F 1.7035(5) 0.1620(3) 0.5132(4) 0.0458(17) Uani 1 1 d . . .
F14 F 1.4578(6) 0.3873(3) 0.9116(4) 0.0400(16) Uani 1 1 d . . .
F3 F 0.8746(6) -0.0104(3) 1.0223(4) 0.0517(18) Uani 1 1 d . . .
F19 F 1.5975(6) 0.0667(3) 0.5995(4) 0.0458(17) Uani 1 1 d . . .
F24 F 1.0033(5) 0.0220(3) 0.6698(4) 0.0456(17) Uani 1 1 d . . .
F4 F 0.9017(5) 0.0858(3) 1.1376(4) 0.0450(17) Uani 1 1 d . . .
F9 F 1.5768(5) 0.0880(3) 1.0438(4) 0.0419(16) Uani 1 1 d . . .
F13 F 1.2270(6) 0.4401(3) 0.8855(4) 0.0480(18) Uani 1 1 d . . .
C27 C 1.1839(9) 0.1605(5) 0.7056(7) 0.029(3) Uani 1 1 d . . .
C22 C 1.4741(8) 0.2332(5) 0.6546(6) 0.022(2) Uani 1 1 d . . .
C23 C 1.5676(9) 0.2254(5) 0.5926(6) 0.022(3) Uani 1 1 d . . .
C14 C 1.4469(9) 0.1362(5) 0.9210(7) 0.029(3) Uani 1 1 d . . .
N1 N 0.7172(9) 0.3418(5) 0.7732(7) 0.047(3) Uani 1 1 d . . .
C5 C 0.8749(10) 0.0939(6) 1.0417(9) 0.043(3) Uani 1 1 d . . .
C25 C 1.5591(9) 0.1219(5) 0.6189(7) 0.026(3) Uani 1 1 d . . .
C12 C 1.3630(11) 0.1052(5) 1.0673(7) 0.032(3) Uani 1 1 d . . .
C15 C 1.2712(8) 0.2618(5) 0.8044(6) 0.024(2) Uani 1 1 d . . .
C11 C 1.2459(9) 0.1281(5) 1.0324(7) 0.027(3) Uani 1 1 d . . .
C32 C 1.1343(9) 0.1045(5) 0.7185(7) 0.031(3) Uani 1 1 d . . .
C26 C 1.4662(10) 0.1317(5) 0.6803(7) 0.027(3) Uiso 1 1 d . . .
C20 C 1.3669(10) 0.2974(5) 0.8475(7) 0.030(3) Uani 1 1 d . . .
C21 C 1.4200(9) 0.1872(5) 0.7022(7) 0.026(3) Uani 1 1 d . . .
C30 C 0.9987(10) 0.1072(5) 0.5710(8) 0.036(3) Uani 1 1 d . . .
C19 C 1.3554(11) 0.3548(5) 0.8740(7) 0.033(3) Uani 1 1 d . . .
C9 C 1.3309(9) 0.1591(4) 0.8808(7) 0.026(3) Uani 1 1 d . . .
C10 C 1.2343(9) 0.1533(4) 0.9437(7) 0.026(3) Uani 1 1 d . . .
C29 C 1.0441(10) 0.1623(5) 0.5552(7) 0.034(3) Uani 1 1 d . . .
C31 C 1.0455(10) 0.0764(5) 0.6531(8) 0.035(3) Uani 1 1 d . . .
C7 C 0.6974(11) 0.3915(7) 0.7845(8) 0.044(3) Uani 1 1 d . . .
C17 C 1.1396(10) 0.3508(5) 0.8197(7) 0.034(3) Uani 1 1 d . . .
C28 C 1.1355(10) 0.1872(5) 0.6174(7) 0.033(3) Uani 1 1 d . . .
C24 C 1.6129(10) 0.1695(6) 0.5757(7) 0.035(3) Uani 1 1 d . . .
C18 C 1.2397(10) 0.3836(5) 0.8603(7) 0.031(3) Uani 1 1 d . . .
C3 C 0.8367(10) 0.0487(5) 0.8850(9) 0.039(3) Uani 1 1 d . . .
C1 C 0.8305(9) 0.1538(5) 0.9035(8) 0.035(3) Uani 1 1 d . . .
C16 C 1.1576(10) 0.2927(6) 0.7960(7) 0.036(3) Uani 1 1 d . . .
C4 C 0.8616(10) 0.0451(6) 0.9850(8) 0.035(3) Uani 1 1 d . . .
C2 C 0.8216(9) 0.1049(5) 0.8448(7) 0.032(3) Uani 1 1 d . . .
C6 C 0.8574(10) 0.1494(5) 1.0012(8) 0.036(3) Uani 1 1 d . . .
C8 C 0.6783(12) 0.4544(6) 0.7996(9) 0.057(4) Uani 1 1 d . . .
H3 H 0.6156 0.4641 0.8391 0.069 Uiso 1 1 d . . .
H2 H 0.6655 0.4711 0.7337 0.069 Uiso 1 1 d . . .
H1 H 0.7626 0.4695 0.8224 0.069 Uiso 1 1 d . . .
B1 B 1.3020(11) 0.1928(6) 0.7752(8) 0.027(3) Uani 1 1 d . . .
C13 C 1.4618(10) 0.1098(5) 1.0092(7) 0.033(3) Uani 1 1 d . . .

loop_
_atom_site_aniso_label
_atom_site_aniso_U_11
_atom_site_aniso_U_22
_atom_site_aniso_U_33
_atom_site_aniso_U_23
_atom_site_aniso_U_13
_atom_site_aniso_U_12
Xe1 0.0192(4) 0.0445(5) 0.0345(4) 0.0010(4) 0.0020(3) -0.0013(4)
F16 0.025(3) 0.040(4) 0.034(4) 0.004(3) 0.005(3) -0.005(3)
F17 0.021(3) 0.063(5) 0.029(3) 0.005(3) 0.008(3) -0.007(3)
F7 0.026(4) 0.050(4) 0.031(3) 0.003(3) 0.007(3) -0.009(3)
F10 0.020(3) 0.052(4) 0.032(3) 0.005(3) 0.005(3) 0.004(3)
F22 0.026(4) 0.068(5) 0.026(3) -0.001(3) -0.008(3) 0.007(3)
F15 0.014(3) 0.048(4) 0.038(3) 0.000(3) 0.002(3) 0.001(3)
F5 0.029(4) 0.056(4) 0.042(4) 0.001(3) 0.000(3) 0.003(3)
F25 0.021(3) 0.053(4) 0.036(3) 0.005(3) -0.008(3) -0.007(3)
F2 0.057(5) 0.054(5) 0.051(4) -0.005(4) -0.001(3) 0.001(4)
F12 0.032(4) 0.081(5) 0.056(4) 0.013(4) 0.008(3) 0.029(4)
F8 0.031(4) 0.063(4) 0.024(3) 0.012(3) -0.008(3) -0.003(3)
F11 0.018(3) 0.068(4) 0.034(3) 0.002(3) 0.004(3) 0.008(3)
F23 0.034(4) 0.079(5) 0.044(4) -0.015(4) -0.008(3) -0.008(4)
F21 0.031(3) 0.047(4) 0.031(3) 0.004(3) 0.002(3) 0.001(3)
F20 0.030(4) 0.043(4) 0.038(3) 0.001(3) -0.001(3) -0.005(3)
F6 0.012(3) 0.054(4) 0.030(3) 0.005(3) 0.007(3) 0.006(3)
F1 0.037(4) 0.060(4) 0.034(4) -0.004(3) -0.011(3) 0.005(3)
F18 0.027(4) 0.073(5) 0.039(4) 0.001(3) 0.011(3) 0.011(3)
F14 0.039(4) 0.041(4) 0.039(3) -0.005(3) -0.006(3) -0.003(3)
F3 0.036(4) 0.057(5) 0.063(4) 0.010(4) 0.007(3) 0.001(3)
F19 0.037(4) 0.054(5) 0.046(4) 0.002(3) 0.006(3) 0.004(3)
F24 0.033(4) 0.052(5) 0.050(4) 0.007(3) -0.009(3) -0.017(3)
F4 0.031(4) 0.074(5) 0.028(4) 0.009(3) -0.007(3) -0.004(3)
F9 0.012(3) 0.068(5) 0.044(4) 0.016(3) -0.006(3) 0.003(3)
F13 0.050(4) 0.045(5) 0.048(4) -0.004(3) 0.001(3) 0.016(3)
C27 0.013(6) 0.037(8) 0.038(7) -0.006(5) 0.002(5) -0.001(5)
C22 0.013(5) 0.028(7) 0.022(5) -0.006(5) -0.006(5) -0.007(6)
C23 0.007(5) 0.043(8) 0.016(5) -0.002(5) -0.004(5) -0.014(5)
C14 0.011(6) 0.050(8) 0.026(6) 0.003(5) 0.005(5) -0.006(5)
N1 0.039(7) 0.057(8) 0.050(6) 0.009(6) 0.023(5) -0.001(6)
C5 0.015(7) 0.052(9) 0.062(9) -0.009(8) 0.016(6) -0.003(6)
C25 0.017(6) 0.029(7) 0.031(6) -0.005(5) -0.002(5) 0.012(6)
C12 0.036(8) 0.035(7) 0.024(6) -0.002(5) 0.002(6) -0.014(6)
C15 0.018(6) 0.044(7) 0.011(5) 0.001(5) -0.001(4) -0.007(6)
C11 0.011(6) 0.046(8) 0.025(6) -0.008(5) 0.013(5) -0.004(5)
C32 0.022(6) 0.038(8) 0.032(7) 0.011(6) -0.002(5) 0.004(6)
C20 0.019(7) 0.039(8) 0.036(7) 0.013(6) 0.016(5) 0.005(6)
C21 0.017(6) 0.033(7) 0.025(6) -0.007(5) -0.011(5) -0.002(5)
C30 0.022(7) 0.052(9) 0.035(7) -0.019(6) 0.007(6) -0.007(6)
C19 0.039(8) 0.034(8) 0.028(6) -0.003(5) 0.008(6) -0.004(7)
C9 0.015(6) 0.036(7) 0.026(6) -0.002(5) 0.003(5) -0.008(5)
C10 0.017(7) 0.040(7) 0.021(6) -0.001(5) -0.004(5) -0.003(5)
C29 0.019(6) 0.055(9) 0.027(7) -0.004(6) -0.002(6) 0.003(6)
C31 0.017(6) 0.054(9) 0.031(7) -0.005(6) -0.007(5) -0.002(6)
C7 0.030(7) 0.063(10) 0.038(7) 0.011(7) 0.005(6) 0.004(8)
C17 0.021(7) 0.045(8) 0.035(7) 0.003(6) -0.010(5) 0.018(6)
C28 0.031(7) 0.042(8) 0.026(6) 0.008(6) 0.009(6) 0.003(6)
C24 0.016(6) 0.061(10) 0.027(6) -0.014(6) -0.007(5) 0.006(7)
C18 0.031(7) 0.031(8) 0.031(6) -0.008(5) 0.008(5) 0.018(6)
C3 0.018(7) 0.039(9) 0.062(9) -0.002(7) 0.014(6) -0.004(6)
C1 0.015(6) 0.045(8) 0.046(8) 0.016(6) 0.009(6) 0.003(5)
C16 0.020(7) 0.071(10) 0.017(6) 0.005(6) 0.004(5) -0.001(7)
C4 0.019(7) 0.045(9) 0.040(8) 0.021(7) 0.000(5) 0.002(6)
C2 0.020(7) 0.046(8) 0.029(6) -0.005(6) -0.009(5) 0.000(5)
C6 0.032(7) 0.039(9) 0.036(7) -0.010(6) -0.004(6) -0.001(6)
C8 0.046(8) 0.049(9) 0.079(9) -0.001(7) 0.018(7) 0.004(7)
B1 0.016(7) 0.049(9) 0.017(7) 0.005(6) 0.000(5) -0.005(6)
C13 0.016(7) 0.052(8) 0.030(7) 0.000(6) 0.000(6) -0.002(6)

loop_
_atom_type_symbol
_atom_type_description
_atom_type_scat_dispersion_real
_atom_type_scat_dispersion_imag
_atom_type_scat_source
C C 0.0033 0.0016 'International Tables Vol C Tables 4.2.6.8 and 6.1.1.4'
H H 0.0000 0.0000 'International Tables Vol C Tables 4.2.6.8 and 6.1.1.4'
B B 0.0013 0.0007 'International Tables Vol C Tables 4.2.6.8 and 6.1.1.4'
N N 0.0061 0.0033 'International Tables Vol C Tables 4.2.6.8 and 6.1.1.4'
F F 0.0171 0.0103 'International Tables Vol C Tables 4.2.6.8 and 6.1.1.4'
Xe Xe -0.4205 1.9578 'International Tables Vol C Tables 4.2.6.8 and 6.1.1.4'

loop_
_geom_angle_atom_site_label_1
_geom_angle_atom_site_label_2
_geom_angle_atom_site_label_3
_geom_angle
_geom_angle_site_symmetry_1
_geom_angle_site_symmetry_3
_geom_angle_publ_flag
C1 Xe1 N1 176.9(3) . . ?
C32 C27 C28 112.5(9) . . ?
C32 C27 B1 126.4(9) . . ?
C28 C27 B1 120.6(10) . . ?
F16 C22 C23 114.5(9) . . ?
F16 C22 C21 122.0(9) . . ?
C23 C22 C21 123.5(11) . . ?
F17 C23 C22 121.0(10) . . ?
F17 C23 C24 118.7(9) . . ?
C22 C23 C24 120.4(10) . . ?
F10 C14 C13 115.9(9) . . ?
F10 C14 C9 120.7(9) . . ?
C13 C14 C9 123.4(10) . . ?
C7 N1 Xe1 150.3(9) . . ?
F4 C5 C4 117.8(11) . . ?
F4 C5 C6 122.4(11) . . ?
C4 C5 C6 119.8(11) . . ?
F19 C25 C26 121.3(10) . . ?
F19 C25 C24 119.3(9) . . ?
C26 C25 C24 119.4(10) . . ?
F8 C12 C13 121.2(10) . . ?
F8 C12 C11 120.7(9) . . ?
C13 C12 C11 118.1(9) . . ?
C20 C15 C16 110.3(10) . . ?
C20 C15 B1 119.7(9) . . ?
C16 C15 B1 129.9(9) . . ?
F7 C11 C10 121.6(9) . . ?
F7 C11 C12 119.6(9) . . ?
C10 C11 C12 118.8(9) . . ?
F25 C32 C27 122.2(9) . . ?
F25 C32 C31 113.1(9) . . ?
C27 C32 C31 124.7(10) . . ?
F20 C26 C25 116.1(9) . . ?
F20 C26 C21 119.5(9) . . ?
C25 C26 C21 124.5(10) . . ?
C19 C20 F15 116.0(10) . . ?
C19 C20 C15 126.0(10) . . ?
F15 C20 C15 118.0(10) . . ?
C22 C21 C26 113.8(10) . . ?
C22 C21 B1 126.4(9) . . ?
C26 C21 B1 119.7(9) . . ?
F23 C30 C29 120.9(10) . . ?
F23 C30 C31 120.3(11) . . ?
C29 C30 C31 118.7(10) . . ?
C20 C19 F14 121.5(10) . . ?
C20 C19 C18 120.5(11) . . ?
F14 C19 C18 117.9(10) . . ?
C14 C9 C10 112.4(9) . . ?
C14 C9 B1 127.6(9) . . ?
C10 C9 B1 119.9(9) . . ?
C11 C10 F6 116.4(9) . . ?
C11 C10 C9 125.9(9) . . ?
F6 C10 C9 117.7(8) . . ?
C30 C29 C28 121.2(10) . . ?
C30 C29 F22 120.9(10) . . ?
C28 C29 F22 117.8(10) . . ?
F24 C31 C30 119.9(9) . . ?
F24 C31 C32 121.3(10) . . ?
C30 C31 C32 118.7(11) . . ?
N1 C7 C8 177.6(13) . . ?
F12 C17 C16 121.0(10) . . ?
F12 C17 C18 119.5(10) . . ?
C16 C17 C18 119.5(10) . . ?
F21 C28 C29 119.0(9) . . ?
F21 C28 C27 117.1(9) . . ?
C29 C28 C27 123.9(11) . . ?
F18 C24 C23 120.0(11) . . ?
F18 C24 C25 121.5(10) . . ?
C23 C24 C25 118.3(10) . . ?
F13 C18 C17 121.9(10) . . ?
F13 C18 C19 121.2(10) . . ?
C17 C18 C19 116.9(10) . . ?
F2 C3 C2 119.5(11) . . ?
F2 C3 C4 123.1(11) . . ?
C2 C3 C4 117.4(11) . . ?
C6 C1 C2 122.1(10) . . ?
C6 C1 Xe1 118.8(9) . . ?
C2 C1 Xe1 118.8(8) . . ?
C17 C16 C15 126.7(11) . . ?
C17 C16 F11 115.0(10) . . ?
C15 C16 F11 118.3(10) . . ?
F3 C4 C5 121.7(10) . . ?
F3 C4 C3 116.1(11) . . ?
C5 C4 C3 122.2(11) . . ?
F1 C2 C1 120.4(10) . . ?
F1 C2 C3 119.9(10) . . ?
C1 C2 C3 119.6(10) . . ?
F5 C6 C1 122.8(11) . . ?
F5 C6 C5 118.5(10) . . ?
C1 C6 C5 118.7(11) . . ?
C15 B1 C9 104.0(8) . . ?
C15 B1 C21 113.2(8) . . ?
C9 B1 C21 113.9(8) . . ?
C15 B1 C27 113.3(8) . . ?
C9 B1 C27 112.5(9) . . ?
C21 B1 C27 100.4(7) . . ?
C14 C13 C12 121.4(10) . . ?
C14 C13 F9 120.5(9) . . ?
C12 C13 F9 118.1(9) . . ?

loop_
_geom_bond_atom_site_label_1
_geom_bond_atom_site_label_2
_geom_bond_distance
_geom_bond_site_symmetry_2
_geom_bond_publ_flag
Xe1 C1 2.099(10) . ?
Xe1 N1 2.609(11) . ?
F16 C22 1.344(11) . ?
F17 C23 1.359(10) . ?
F7 C11 1.345(10) . ?
F10 C14 1.349(11) . ?
F22 C29 1.367(11) . ?
F15 C20 1.376(11) . ?
F5 C6 1.336(11) . ?
F25 C32 1.361(11) . ?
F2 C3 1.327(12) . ?
F12 C17 1.331(12) . ?
F8 C12 1.349(11) . ?
F11 C16 1.397(12) . ?
F23 C30 1.333(11) . ?
F21 C28 1.355(12) . ?
F20 C26 1.356(11) . ?
F6 C10 1.367(10) . ?
F1 C2 1.353(11) . ?
F18 C24 1.356(11) . ?
F14 C19 1.373(12) . ?
F3 C4 1.351(11) . ?
F19 C25 1.340(11) . ?
F24 C31 1.328(12) . ?
F4 C5 1.346(13) . ?
F9 C13 1.364(11) . ?
F13 C18 1.327(11) . ?
C27 C32 1.381(14) . ?
C27 C28 1.417(13) . ?
C27 B1 1.680(15) . ?
C22 C23 1.375(13) . ?
C22 C21 1.377(13) . ?
C23 C24 1.370(14) . ?
C14 C13 1.353(13) . ?
C14 C9 1.404(13) . ?
N1 C7 1.150(14) . ?
C5 C4 1.349(15) . ?
C5 C6 1.373(15) . ?
C25 C26 1.371(14) . ?
C25 C24 1.373(15) . ?
C12 C13 1.376(14) . ?
C12 C11 1.392(14) . ?
C15 C20 1.387(14) . ?
C15 C16 1.387(14) . ?
C15 B1 1.640(17) . ?
C11 C10 1.348(13) . ?
C32 C31 1.400(14) . ?
C26 C21 1.383(13) . ?
C20 C19 1.350(14) . ?
C21 B1 1.678(16) . ?
C30 C29 1.351(15) . ?
C30 C31 1.386(14) . ?
C19 C18 1.385(14) . ?
C9 C10 1.405(13) . ?
C9 B1 1.652(14) . ?
C29 C28 1.363(14) . ?
C7 C8 1.445(17) . ?
C17 C16 1.363(14) . ?
C17 C18 1.373(15) . ?
C3 C2 1.384(14) . ?
C3 C4 1.389(15) . ?
C1 C6 1.362(14) . ?
C1 C2 1.363(14) . ?
